data_1512691
loop_
_publ_author_name
'Esther Escribano'
'Merce Font-Bardia'
'Teresa Calvet'
'Julia Lorenzo'
'Patrick Gamez'
'Virtudes Moreno'

_publ_section_title
;
 DNA binding studies of a series of cis-[Pt(Am)2X2] complexes (Am = inert
 amine, X = labile carboxylato ligand)
;
_journal_name_full
;
Inorganica Chimica Acta
;
_journal_page_first 65
_journal_page_last 76
_journal_volume 393
_journal_year 2012
_chemical_formula_moiety '2(C13 H15 N2 O4 Pt), 3(H2 O)'
_chemical_formula_sum 'C13 H18 N2 O5.5 Pt'
_chemical_formula_weight 485.38
_space_group_IT_number 14
_symmetry_cell_setting monoclinic
_symmetry_space_group_name_Hall '-P 2ybc'
_symmetry_space_group_name_H-M 'P 1 21/c 1'
_atom_sites_solution_hydrogens geom
_atom_sites_solution_primary direct
_atom_sites_solution_secondary difmap
_cell_angle_alpha 90.00
_cell_angle_beta 90.03(2)
_cell_angle_gamma 90.00
_cell_formula_units_Z 8
_cell_length_a 10.100(4)
_cell_length_b 18.415(5)
_cell_length_c 18.323(5)
_cell_measurement_reflns_used 315
_cell_measurement_temperature 293(2)
_cell_measurement_theta_max 31
_cell_measurement_theta_min 3
_cell_volume 3407.9(19)
_computing_cell_refinement 'AUTOMAR (Claudio Klein, 2007)'
_computing_data_collection 'MARXDS (Claudio Klein, 2005)'
_computing_data_reduction 'MARSCALE (Claudio Klein, 2007)'
_computing_molecular_graphics 'ORTEP (Brueggermann and Smith, 1990)'
_computing_publication_material 'PLATON (Spek, 1990)'
_computing_structure_refinement 'SHELXL-97 (Sheldrick, 1997)'
_computing_structure_solution 'SHELXS-97 (Sheldrick, 1997)'
_diffrn_ambient_temperature 293(2)
_diffrn_measured_fraction_theta_full 0.987
_diffrn_measured_fraction_theta_max 0.804
_diffrn_measurement_device_type 'MAR345 with image plate detector'
_diffrn_measurement_method 'phi scan'
_diffrn_radiation_monochromator graphite
_diffrn_radiation_source 'fine-focus sealed tube'
_diffrn_radiation_type MoK\a
_diffrn_radiation_wavelength 0.71073
_diffrn_reflns_av_R_equivalents 0.0464
_diffrn_reflns_av_sigmaI/netI 0.0064
_diffrn_reflns_limit_h_max 14
_diffrn_reflns_limit_h_min -15
_diffrn_reflns_limit_k_max 25
_diffrn_reflns_limit_k_min -25
_diffrn_reflns_limit_l_max 25
_diffrn_reflns_limit_l_min -26
_diffrn_reflns_number 29564
_diffrn_reflns_theta_full 25.00
_diffrn_reflns_theta_max 32.36
_diffrn_reflns_theta_min 1.57
_exptl_absorpt_coefficient_mu 8.258
_exptl_absorpt_correction_T_max 0.43
_exptl_absorpt_correction_T_min 0.39
_exptl_absorpt_correction_type empirical
_exptl_absorpt_process_details sadabs
_exptl_crystal_density_diffrn 1.892
_exptl_crystal_density_method 'not measured'
_exptl_crystal_description prism
_exptl_crystal_F_000 1856
_exptl_crystal_size_max 0.2
_exptl_crystal_size_mid 0.1
_exptl_crystal_size_min 0.1
_refine_diff_density_max 2.611
_refine_diff_density_min -2.449
_refine_diff_density_rms 0.248
_refine_ls_extinction_coef 0.0028(3)
_refine_ls_extinction_expression Fc^*^=kFc[1+0.001xFc^2^\l^3^/sin(2\q)]^-1/4^
_refine_ls_extinction_method SHELXL
_refine_ls_goodness_of_fit_ref 1.079
_refine_ls_hydrogen_treatment constr
_refine_ls_matrix_type full
_refine_ls_number_parameters 398
_refine_ls_number_reflns 9811
_refine_ls_number_restraints 2
_refine_ls_restrained_S_all 1.079
_refine_ls_R_factor_all 0.0665
_refine_ls_R_factor_gt 0.0584
_refine_ls_shift/su_max 0.001
_refine_ls_shift/su_mean 0.000
_refine_ls_structure_factor_coef Fsqd
_refine_ls_weighting_details 'calc w=1/[\s^2^(Fo^2^)+(0.1078P)^2^+0.0000P] where P=(Fo^2^+2Fc^2^)/3'
_refine_ls_weighting_scheme calc
_refine_ls_wR_factor_gt 0.1709
_refine_ls_wR_factor_ref 0.1793
_reflns_number_gt 8208
_reflns_number_total 9811
_reflns_threshold_expression >2sigma(I)
_cod_data_source_file ICA-2013-394-65-76-1.cif
_cod_data_source_block virom127a
_cod_original_sg_symbol_H-M P21/c
_cod_database_code 1512691

loop_
_symmetry_equiv_pos_as_xyz
'x, y, z'
'-x, y+1/2, -z+1/2'
'-x, -y, -z'
'x, -y-1/2, z-1/2'

loop_
_atom_site_label
_atom_site_type_symbol
_atom_site_fract_x
_atom_site_fract_y
_atom_site_fract_z
_atom_site_U_iso_or_equiv
_atom_site_adp_type
_atom_site_occupancy
_atom_site_symmetry_multiplicity
_atom_site_calc_flag
_atom_site_refinement_flags
Pt1 Pt 0.77180(3) 0.375412(13) 0.256222(14) 0.05409(11) Uani 1 1 d .
O11 O 0.6546(5) 0.3269(3) 0.3311(3) 0.0593(10) Uani 1 1 d .
O12 O 0.4690(7) 0.3244(4) 0.3943(4) 0.0821(16) Uani 1 1 d .
O13 O 0.6156(6) 0.4277(3) 0.2132(3) 0.0705(13) Uani 1 1 d .
O14 O 0.4196(8) 0.4742(4) 0.2229(4) 0.0874(18) Uani 1 1 d .
N11 N 0.9275(6) 0.3243(3) 0.3005(3) 0.0567(12) Uani 1 1 d .
N12 N 0.8859(7) 0.4218(4) 0.1788(4) 0.0662(15) Uani 1 1 d .
H12 H 0.8515 0.4370 0.1387 0.079 Uiso 1 1 calc R
C11 C 0.5472(8) 0.3577(4) 0.3539(4) 0.0620(15) Uani 1 1 d .
C12 C 0.5246(8) 0.4355(4) 0.3344(4) 0.0627(15) Uani 1 1 d .
C13 C 0.5143(7) 0.4472(4) 0.2507(4) 0.0591(14) Uani 1 1 d .
C14 C 0.6236(9) 0.4931(5) 0.3692(6) 0.076(2) Uani 1 1 d .
H14A H 0.6772 0.4734 0.4084 0.091 Uiso 1 1 calc R
H14B H 0.6784 0.5177 0.3335 0.091 Uiso 1 1 calc R
C15 C 0.5118(11) 0.5369(7) 0.3948(7) 0.090(3) Uani 1 1 d .
H15A H 0.4975 0.5804 0.3660 0.108 Uiso 1 1 calc R
H15B H 0.5166 0.5487 0.4463 0.108 Uiso 1 1 calc R
C16 C 0.4151(10) 0.4774(5) 0.3779(5) 0.074(2) Uani 1 1 d .
H16A H 0.3412 0.4930 0.3480 0.089 Uiso 1 1 calc R
H16B H 0.3842 0.4516 0.4209 0.089 Uiso 1 1 calc R
C17 C 0.9071(10) 0.2560(4) 0.3242(5) 0.0681(18) Uani 1 1 d U
H17 H 0.8278 0.2328 0.3132 0.082 Uiso 1 1 calc R
C18 C 1.0048(10) 0.2187(6) 0.3661(5) 0.080(2) Uani 1 1 d U
H18 H 0.9882 0.1738 0.3876 0.096 Uiso 1 1 calc R
C19 C 1.1339(11) 0.2557(6) 0.3731(5) 0.079(2) Uani 1 1 d .
H19 H 1.2023 0.2332 0.3985 0.095 Uiso 1 1 calc R
C110 C 1.1543(10) 0.3230(6) 0.3427(5) 0.080(2) Uani 1 1 d .
H110 H 1.2373 0.3447 0.3453 0.096 Uiso 1 1 calc R
C111 C 1.0447(9) 0.3603(5) 0.3062(5) 0.0694(18) Uani 1 1 d .
C112 C 1.0593(11) 0.4336(5) 0.2684(6) 0.082(2) Uani 1 1 d .
H11A H 0.9981 0.4679 0.2902 0.098 Uiso 1 1 calc R
H11B H 1.1484 0.4517 0.2762 0.098 Uiso 1 1 calc R
C113 C 1.0345(12) 0.4294(7) 0.1927(7) 0.092(3) Uani 1 1 d .
H11C H 1.0808 0.3879 0.1723 0.110 Uiso 1 1 calc R
H11D H 1.0674 0.4728 0.1689 0.110 Uiso 1 1 calc R
Pt2 Pt 0.65561(2) 0.262271(13) 0.125347(13) 0.05116(11) Uani 1 1 d .
O21 O 0.8291(6) 0.2958(3) 0.0812(3) 0.0629(11) Uani 1 1 d .
O22 O 1.0344(6) 0.2698(3) 0.0486(4) 0.0698(13) Uani 1 1 d .
O23 O 0.7519(5) 0.1852(3) 0.1806(3) 0.0656(12) Uani 1 1 d .
O24 O 0.9209(7) 0.1111(4) 0.1948(4) 0.0786(16) Uani 1 1 d .
N21 N 0.4844(6) 0.2278(3) 0.1696(4) 0.0603(13) Uani 1 1 d .
N22 N 0.5666(7) 0.3445(3) 0.0686(4) 0.0639(14) Uani 1 1 d .
H22 H 0.6124 0.3781 0.0480 0.077 Uiso 1 1 calc R
C21 C 0.9210(7) 0.2508(4) 0.0684(4) 0.0530(13) Uani 1 1 d .
C22 C 0.8959(7) 0.1687(4) 0.0759(4) 0.0604(15) Uani 1 1 d .
C23 C 0.8580(7) 0.1514(4) 0.1556(4) 0.0568(13) Uani 1 1 d .
C24 C 1.0002(8) 0.1161(4) 0.0485(4) 0.0629(16) Uani 1 1 d .
H24A H 1.0389 0.0863 0.0867 0.075 Uiso 1 1 calc R
H24B H 1.0683 0.1387 0.0190 0.075 Uiso 1 1 calc R
C25 C 0.8930(11) 0.0766(7) 0.0035(7) 0.094(3) Uani 1 1 d .
H25A H 0.8679 0.0298 0.0236 0.113 Uiso 1 1 calc R
H25B H 0.9147 0.0723 -0.0479 0.113 Uiso 1 1 calc R
C26 C 0.7920(9) 0.1382(5) 0.0203(5) 0.0683(17) Uani 1 1 d .
H26A H 0.7104 0.1214 0.0426 0.082 Uiso 1 1 calc R
H26B H 0.7743 0.1701 -0.0207 0.082 Uiso 1 1 calc R
C27 C 0.4868(8) 0.1992(4) 0.2358(4) 0.0619(15) Uani 1 1 d .
H27 H 0.5649 0.2009 0.2627 0.074 Uiso 1 1 calc R
C28 C 0.3746(10) 0.1665(5) 0.2665(5) 0.0737(18) Uani 1 1 d U
H28 H 0.3792 0.1458 0.3127 0.088 Uiso 1 1 calc R
C29 C 0.2624(10) 0.1650(5) 0.2295(6) 0.081(2) Uani 1 1 d U
H29 H 0.1875 0.1434 0.2495 0.097 Uiso 1 1 calc R
C210 C 0.2573(9) 0.1952(5) 0.1616(5) 0.0738(19) Uani 1 1 d .
H210 H 0.1793 0.1914 0.1349 0.089 Uiso 1 1 calc R
C211 C 0.3706(7) 0.2337(4) 0.1290(4) 0.0603(16) Uani 1 1 d .
C212 C 0.3681(10) 0.2669(5) 0.0587(6) 0.076(2) Uani 1 1 d .
H21A H 0.2782 0.2674 0.0401 0.091 Uiso 1 1 calc R
H21B H 0.4225 0.2392 0.0251 0.091 Uiso 1 1 calc R
C213 C 0.4200(3) 0.34396(16) 0.06431(18) 0.0688(18) Uani 1 1 d .
H21C H 0.3917 0.3715 0.0220 0.083 Uiso 1 1 calc R
H21D H 0.3836 0.3670 0.1074 0.083 Uiso 1 1 calc R
O1W O 0.2418(3) 0.58489(16) 0.18011(18) 0.0388(13) Uani 0.50 1 d PR
O2W O 1.0522(3) 0.41071(16) 0.00612(18) 0.0521(18) Uani 0.50 1 d PR
O3W O 0.5938(3) 0.31915(16) -0.08520(18) 0.0503(17) Uani 0.50 1 d PR
O4W O 0.7845(3) 0.55696(16) 0.11688(18) 0.0484(16) Uani 0.50 1 d PR
O5W O 0.5195(3) 0.51853(16) 0.07755(18) 0.070(3) Uani 0.50 1 d PR
O6W O 0.1989(3) 0.53789(16) 0.03840(18) 0.061(2) Uani 0.50 1 d PR

loop_
_atom_site_aniso_label
_atom_site_aniso_U_11
_atom_site_aniso_U_22
_atom_site_aniso_U_33
_atom_site_aniso_U_23
_atom_site_aniso_U_13
_atom_site_aniso_U_12
Pt1 0.05484(17) 0.05111(15) 0.05632(17) 0.00131(8) 0.00201(11) 0.00046(8)
O11 0.059(3) 0.058(2) 0.060(3) 0.003(2) 0.004(2) 0.0026(19)
O12 0.072(4) 0.088(4) 0.086(4) 0.004(3) 0.011(3) -0.003(3)
O13 0.072(3) 0.068(3) 0.071(3) 0.004(2) -0.002(3) 0.007(2)
O14 0.084(4) 0.093(4) 0.085(4) 0.000(3) -0.010(3) 0.023(3)
N11 0.056(3) 0.054(3) 0.060(3) 0.001(2) -0.001(2) 0.007(2)
N12 0.071(4) 0.068(3) 0.060(3) 0.005(3) 0.005(3) -0.006(3)
C11 0.066(4) 0.063(4) 0.057(4) 0.005(3) 0.006(3) 0.001(3)
C12 0.059(4) 0.068(4) 0.062(4) 0.003(3) 0.003(3) 0.003(3)
C13 0.053(3) 0.062(4) 0.062(4) -0.003(3) -0.004(3) 0.007(2)
C14 0.065(4) 0.074(5) 0.089(6) -0.001(4) -0.010(4) 0.005(3)
C15 0.084(6) 0.091(6) 0.096(7) -0.019(5) 0.004(5) 0.002(5)
C16 0.080(5) 0.067(4) 0.076(5) -0.004(4) 0.000(4) 0.012(4)
C17 0.080(5) 0.060(4) 0.064(4) 0.005(3) 0.005(3) 0.008(3)
C18 0.083(5) 0.086(5) 0.071(5) 0.014(4) -0.008(4) 0.000(4)
C19 0.075(5) 0.103(7) 0.060(5) -0.010(4) -0.005(4) 0.011(4)
C110 0.076(5) 0.082(5) 0.081(6) -0.011(4) -0.007(4) 0.000(4)
C111 0.072(5) 0.064(4) 0.072(5) -0.004(3) -0.003(4) 0.003(3)
C112 0.079(5) 0.075(5) 0.092(6) -0.001(4) -0.005(5) -0.006(4)
C113 0.081(6) 0.098(7) 0.096(7) 0.003(5) 0.011(5) -0.008(5)
Pt2 0.05064(16) 0.05156(15) 0.05129(16) 0.00095(8) 0.00234(10) 0.00085(8)
O21 0.066(3) 0.058(3) 0.065(3) 0.002(2) 0.009(2) 0.000(2)
O22 0.058(3) 0.070(3) 0.081(4) 0.005(3) 0.001(3) -0.006(2)
O23 0.057(3) 0.070(3) 0.070(3) 0.008(2) 0.006(2) 0.009(2)
O24 0.081(4) 0.073(3) 0.082(4) 0.015(3) 0.004(3) 0.012(3)
N21 0.049(3) 0.065(3) 0.066(3) -0.001(3) 0.010(2) -0.003(2)
N22 0.068(4) 0.060(3) 0.064(3) 0.007(3) -0.001(3) 0.009(3)
C21 0.052(3) 0.052(3) 0.055(3) 0.002(2) -0.001(3) -0.007(2)
C22 0.053(3) 0.058(3) 0.071(4) -0.002(3) 0.001(3) 0.005(2)
C23 0.048(3) 0.061(3) 0.061(4) -0.001(3) 0.002(3) -0.001(2)
C24 0.061(4) 0.072(4) 0.056(4) 0.001(3) 0.001(3) 0.005(3)
C25 0.083(6) 0.096(7) 0.103(8) -0.022(6) -0.010(5) -0.002(5)
C26 0.071(5) 0.071(4) 0.063(4) 0.000(3) -0.002(3) -0.006(3)
C27 0.060(4) 0.068(4) 0.058(4) 0.002(3) 0.004(3) 0.005(3)
C28 0.079(4) 0.075(5) 0.067(4) 0.009(4) 0.011(3) 0.005(4)
C29 0.071(4) 0.082(5) 0.089(6) 0.009(4) 0.013(3) -0.015(4)
C210 0.068(4) 0.077(5) 0.077(5) -0.004(4) 0.003(4) -0.003(4)
C211 0.045(3) 0.074(4) 0.062(4) -0.014(3) 0.002(3) -0.006(3)
C212 0.068(5) 0.076(5) 0.083(6) -0.009(4) 0.005(4) 0.004(4)
C213 0.059(4) 0.070(4) 0.077(5) 0.007(3) 0.007(3) 0.008(3)
O1W 0.048(4) 0.031(3) 0.038(3) -0.004(2) 0.001(3) 0.001(2)
O2W 0.068(5) 0.040(3) 0.049(4) 0.002(3) 0.009(4) -0.004(3)
O3W 0.062(5) 0.048(4) 0.041(4) -0.005(3) 0.005(3) -0.006(3)
O4W 0.061(5) 0.040(3) 0.045(4) -0.002(3) 0.011(3) 0.000(3)
O5W 0.070(7) 0.070(6) 0.069(6) 0.008(5) 0.004(5) 0.009(5)
O6W 0.076(6) 0.059(5) 0.049(5) -0.005(4) 0.000(4) -0.012(4)

loop_
_atom_type_symbol
_atom_type_description
_atom_type_scat_dispersion_real
_atom_type_scat_dispersion_imag
_atom_type_scat_source
C C 0.0033 0.0016 'International Tables Vol C Tables 4.2.6.8 and 6.1.1.4'
H H 0.0000 0.0000 'International Tables Vol C Tables 4.2.6.8 and 6.1.1.4'
N N 0.0061 0.0033 'International Tables Vol C Tables 4.2.6.8 and 6.1.1.4'
O O 0.0106 0.0060 'International Tables Vol C Tables 4.2.6.8 and 6.1.1.4'
Pt Pt -1.7033 8.3905 'International Tables Vol C Tables 4.2.6.8 and 6.1.1.4'

loop_
_geom_angle_atom_site_label_1
_geom_angle_atom_site_label_2
_geom_angle_atom_site_label_3
_geom_angle
N11 Pt1 O13 179.1(2)
N11 Pt1 N12 92.0(3)
O13 Pt1 N12 88.3(3)
N11 Pt1 O11 88.7(2)
O13 Pt1 O11 91.0(2)
N12 Pt1 O11 178.1(3)
C11 O11 Pt1 121.1(5)
C13 O13 Pt1 123.3(5)
C17 N11 C111 124.2(7)
C17 N11 Pt1 116.7(6)
C111 N11 Pt1 119.1(5)
C113 N12 Pt1 118.9(6)
C113 N12 H12 120.6
Pt1 N12 H12 120.6
O12 C11 O11 120.5(7)
O12 C11 C12 121.2(7)
O11 C11 C12 118.1(6)
C11 C12 C13 112.3(6)
C11 C12 C16 117.2(7)
C13 C12 C16 112.9(6)
C11 C12 C14 116.5(7)
C13 C12 C14 110.2(7)
C16 C12 C14 84.9(6)
O14 C13 O13 121.8(8)
O14 C13 C12 122.2(7)
O13 C13 C12 115.9(6)
C15 C14 C12 90.6(7)
C15 C14 H14A 113.5
C12 C14 H14A 113.5
C15 C14 H14B 113.5
C12 C14 H14B 113.5
H14A C14 H14B 110.8
C14 C15 C16 91.9(8)
C14 C15 H15A 113.3
C16 C15 H15A 113.3
C14 C15 H15B 113.3
C16 C15 H15B 113.3
H15A C15 H15B 110.6
C15 C16 C12 90.3(8)
C15 C16 H16A 113.6
C12 C16 H16A 113.6
C15 C16 H16B 113.6
C12 C16 H16B 113.6
H16A C16 H16B 110.9
N11 C17 C18 121.2(9)
N11 C17 H17 119.4
C18 C17 H17 119.4
C17 C18 C19 115.8(9)
C17 C18 H18 122.1
C19 C18 H18 122.1
C110 C19 C18 120.9(10)
C110 C19 H19 119.6
C18 C19 H19 119.6
C19 C110 C111 119.6(9)
C19 C110 H110 120.2
C111 C110 H110 120.2
N11 C111 C110 117.7(8)
N11 C111 C112 118.7(8)
C110 C111 C112 123.3(9)
C113 C112 C111 112.4(9)
C113 C112 H11A 109.1
C111 C112 H11A 109.1
C113 C112 H11B 109.1
C111 C112 H11B 109.1
H11A C112 H11B 107.9
C112 C113 N12 110.0(9)
C112 C113 H11C 109.7
N12 C113 H11C 109.7
C112 C113 H11D 109.7
N12 C113 H11D 109.7
H11C C113 H11D 108.2
O23 Pt2 N21 89.4(2)
O23 Pt2 O21 89.9(2)
N21 Pt2 O21 179.3(2)
O23 Pt2 N22 176.8(3)
N21 Pt2 N22 93.5(3)
O21 Pt2 N22 87.2(2)
C21 O21 Pt2 120.6(4)
C23 O23 Pt2 123.7(5)
C27 N21 C211 122.9(7)
C27 N21 Pt2 118.6(5)
C211 N21 Pt2 118.5(5)
C213 N22 Pt2 117.4(4)
C213 N22 H22 121.3
Pt2 N22 H22 121.3
O22 C21 O21 122.9(6)
O22 C21 C22 116.8(6)
O21 C21 C22 120.4(6)
C24 C22 C21 119.0(6)
C24 C22 C23 110.7(6)
C21 C22 C23 109.2(6)
C24 C22 C26 91.1(6)
C21 C22 C26 113.9(6)
C23 C22 C26 112.0(6)
O24 C23 O23 120.5(7)
O24 C23 C22 123.8(7)
O23 C23 C22 115.6(6)
C22 C24 C25 89.5(7)
C22 C24 H24A 113.7
C25 C24 H24A 113.7
C22 C24 H24B 113.7
C25 C24 H24B 113.7
H24A C24 H24B 111.0
C24 C25 C26 90.6(7)
C24 C25 H25A 113.5
C26 C25 H25A 113.5
C24 C25 H25B 113.5
C26 C25 H25B 113.5
H25A C25 H25B 110.8
C25 C26 C22 87.2(7)
C25 C26 H26A 114.1
C22 C26 H26A 114.1
C25 C26 H26B 114.1
C22 C26 H26B 114.1
H26A C26 H26B 111.3
N21 C27 C28 121.6(8)
N21 C27 H27 119.2
C28 C27 H27 119.2
C29 C28 C27 119.8(8)
C29 C28 H28 120.1
C27 C28 H28 120.1
C28 C29 C210 119.4(9)
C28 C29 H29 120.3
C210 C29 H29 120.3
C29 C210 C211 122.6(9)
C29 C210 H210 118.7
C211 C210 H210 118.7
N21 C211 C212 122.5(7)
N21 C211 C210 113.1(7)
C212 C211 C210 124.0(8)
C211 C212 C213 109.6(7)
C211 C212 H21A 109.8
C213 C212 H21A 109.8
C211 C212 H21B 109.8
C213 C212 H21B 109.8
H21A C212 H21B 108.2
N22 C213 C212 110.8(5)
N22 C213 H21C 109.5
C212 C213 H21C 109.5
N22 C213 H21D 109.5
C212 C213 H21D 109.5
H21C C213 H21D 108.1

loop_
_geom_bond_atom_site_label_1
_geom_bond_atom_site_label_2
_geom_bond_distance
Pt1 N11 2.004(6)
Pt1 O13 2.009(6)
Pt1 N12 2.018(6)
Pt1 O11 2.021(5)
O11 C11 1.294(9)
O12 C11 1.245(10)
O13 C13 1.285(9)
O14 C13 1.193(10)
N11 C17 1.348(10)
N11 C111 1.359(11)
N12 C113 1.529(14)
N12 H12 0.8600
C11 C12 1.494(11)
C12 C13 1.551(11)
C12 C16 1.567(11)
C12 C14 1.591(12)
C14 C15 1.465(14)
C14 H14A 0.9700
C14 H14B 0.9700
C15 C16 1.500(15)
C15 H15A 0.9700
C15 H15B 0.9700
C16 H16A 0.9700
C16 H16B 0.9700
C17 C18 1.426(13)
C17 H17 0.9300
C18 C19 1.477(16)
C18 H18 0.9300
C19 C110 1.375(15)
C19 H19 0.9300
C110 C111 1.464(13)
C110 H110 0.9300
C111 C112 1.525(13)
C112 C113 1.412(15)
C112 H11A 0.9700
C112 H11B 0.9700
C113 H11C 0.9700
C113 H11D 0.9700
Pt2 O23 1.996(5)
Pt2 N21 2.013(6)
Pt2 O21 2.026(5)
Pt2 N22 2.045(6)
O21 C21 1.266(9)
O22 C21 1.252(9)
O23 C23 1.321(8)
O24 C23 1.213(10)
N21 C27 1.323(10)
N21 C211 1.373(10)
N22 C213 1.482(8)
N22 H22 0.8600
C21 C22 1.538(10)
C22 C24 1.517(10)
C22 C23 1.542(10)
C22 C26 1.568(11)
C24 C25 1.543(13)
C24 H24A 0.9700
C24 H24B 0.9700
C25 C26 1.557(14)
C25 H25A 0.9700
C25 H25B 0.9700
C26 H26A 0.9700
C26 H26B 0.9700
C27 C28 1.402(12)
C27 H27 0.9300
C28 C29 1.321(14)
C28 H28 0.9300
C29 C210 1.362(14)
C29 H29 0.9300
C210 C211 1.473(12)
C210 H210 0.9300
C211 C212 1.426(13)
C212 C213 1.517(10)
C212 H21A 0.9700
C212 H21B 0.9700
C213 H21C 0.9700
C213 H21D 0.9700
